data_1533212
loop_
_publ_author_name
'Naumov, N.G.'
'Cordier, S.'
'Perrin, C.'

_publ_section_title
;
 Synthesis and structures of new cyanide and thiocyanate complexes based
 on (Nb6 Cl(i)12) cluster core: Cs4 (Nb6 Cl(i)12 (C N)(a)6)* (H2 O), Cs4
 (Nb6 Cl(i)12 (N C S)(a)6) and the double salt (Me4 N)4 (Nb6 Cl(i)12 (C
 N)(a)6) * 2(Me4 N Cl) * (H 2O)
;
_journal_name_full 'Solid State Sciences'
_journal_page_first 1359
_journal_page_last 1367
_journal_volume 5
_journal_year 2003
_chemical_formula_sum 'C6 Cl12 Cs4 N6 Nb6 S6'
_chemical_name_systematic 'Cs4 (Cl12 (Nb (N C S))6)'
_space_group_IT_number 14
_symmetry_space_group_name_Hall '-P 2yn'
_symmetry_space_group_name_H-M 'P 1 21/n 1'
_cell_angle_alpha 90
_cell_angle_beta 90.73
_cell_angle_gamma 90
_cell_formula_units_Z 2
_cell_length_a 8.7462
_cell_length_b 11.9561
_cell_length_c 20.621
_cell_volume 2156.172
_citation_journal_id_ASTM SSSCFJ
_cod_data_source_file Naumov_SSSCFJ_2003_967.cif
_cod_data_source_block C6Cl12Cs4N6Nb6S6
_cod_original_sg_symbol_Hall '-P 2ybc (x-z,y,z)'
_cod_database_code 1533212

loop_
_symmetry_equiv_pos_as_xyz
x,y,z
-x+1/2,y+1/2,-z+1/2
-x,-y,-z
x-1/2,-y-1/2,z-1/2

loop_
_atom_site_label
_atom_site_type_symbol
_atom_site_fract_x
_atom_site_fract_y
_atom_site_fract_z
_atom_site_occupancy
_atom_site_U_iso_or_equiv
C1 C 0.793 0.118 -0.0415 1 0.0
Cs4 Cs+1 0.682 0.025 0.7691 0.14 0.0
Cl1 Cl-1 0.4993 0.554 0.8361 1 0.0
Cs2 Cs+1 0.832 0.3845 0.2619 0.155 0.0
Cs1 Cs+1 0.6905 0.0664 0.7767 0.55 0.0
S3 S 0.971 0.695 0.2565 0.5 0.0
Cs5 Cs+1 0.669 0.055 0.791 0.14 0.0
Cs9 Cs+1 0.188 0.051 0.883 0.33 0.0
N3 N-1 0.78 0.612 0.16 0.5 0.0
Cs6 Cs+1 0.03 0.837 0.156 0.036 0.0
N2 N-1 0.7807 0.6937 0.8732 1 0.0
C2 C 0.854 0.7523 0.8408 1 0.0
Cs3 Cs+1 0.774 0.114 0.7976 0.087 0.0
Cs8 Cs+1 0.22 -0.004 0.8879 0.3 0.0
S4 S 0.918 0.659 0.2784 0.5 0.0
N4 N-1 0.79 0.582 0.161 0.5 0.0
C3 C 0.86 0.65 0.2 0.5 0.0
Cl4 Cl-1 0.5015 0.7187 0.1091 1 0.0
S1 S 0.809 -0.018 -0.0582 1 0.0
Nb2 Nb+2 0.6369 0.5932 -0.0614 1 0.0
N1 N-1 0.781 0.2114 -0.0313 1 0.0
Cs12 Cs+1 0.236 0.073 0.828 0.032 0.0
Cl6 Cl-1 0.8207 0.4463 -0.0907 1 0.0
Nb1 Nb+2 0.6374 0.3619 -0.015 1 0.0
Nb3 Nb+2 0.6381 0.5462 0.0777 1 0.0
Cs11 Cs+1 0.262 0.021 -0.096 0.08 0.0
C4 C 0.84 0.61 0.21 0.5 0.0
Cs10 Cs+1 0.184 -0.082 0.8804 0.087 0.0
Cl5 Cl-1 0.8225 0.3909 0.074 1 0.0
Cs7 Cs+1 0.103 0.803 0.175 0.042 0.0
Cl2 Cl-1 0.8212 0.6636 0.0195 1 0.0
Cl3 Cl-1 0.5014 0.2282 0.0549 1 0.0
S2 S 0.9506 0.8297 0.7911 1 0.0
